data_7025454
loop_
_publ_author_name
'Lin, Po-Heng'
'Lecl\`ere, Mathieu'
'Long, J\'er\^ome'
'Burchell, Tara J.'
'Korobkov, Ilia'
'Cl\'erac, Rodolphe'
'Murugesu, Muralee'

_publ_section_title
;
 Fluorescent dialdehyde ligand for the encapsulation of dinuclear
 luminescent lanthanide complexes.
;
_journal_issue 24
_journal_name_full 'Dalton transactions (Cambridge, England : 2003)'
_journal_page_first 5698
_journal_page_last 5704
_journal_paper_doi 10.1039/c000978d
_journal_volume 39
_journal_year 2010
_chemical_formula_sum 'C52 H36 Dy2 N2 O18'
_chemical_formula_weight 1301.83
_chemical_name_systematic
;
?
;
_space_group_IT_number 2
_symmetry_cell_setting triclinic
_symmetry_space_group_name_Hall '-P 1'
_symmetry_space_group_name_H-M 'P -1'
_atom_sites_solution_hydrogens geom
_atom_sites_solution_primary direct
_atom_sites_solution_secondary difmap
_audit_creation_method SHELXL-97
_cell_angle_alpha 102.5400(10)
_cell_angle_beta 103.8380(10)
_cell_angle_gamma 101.5840(10)
_cell_formula_units_Z 1
_cell_length_a 8.6231(10)
_cell_length_b 12.0349(13)
_cell_length_c 12.5501(14)
_cell_measurement_reflns_used 8263
_cell_measurement_temperature 202(2)
_cell_measurement_theta_max 0.00
_cell_measurement_theta_min 0.00
_cell_volume 1189.8(2)
_computing_cell_refinement 'Bruker SMART'
_computing_data_collection 'Bruker SMART'
_computing_data_reduction 'Bruker SAINT'
_computing_molecular_graphics 'Bruker SHELXTL'
_computing_publication_material 'Bruker SHELXTL'
_computing_structure_refinement 'SHELXL-97 (Sheldrick, 1997)'
_computing_structure_solution 'SHELXS-97 (Sheldrick, 1990)'
_diffrn_ambient_temperature 202(2)
_diffrn_measured_fraction_theta_full 0.988
_diffrn_measured_fraction_theta_max 0.988
_diffrn_measurement_device_type 'CCD area detector'
_diffrn_measurement_method 'phi and omega scans'
_diffrn_radiation_monochromator graphite
_diffrn_radiation_source 'fine-focus sealed tube'
_diffrn_radiation_type MoK\a
_diffrn_radiation_wavelength 0.71073
_diffrn_reflns_av_R_equivalents 0.0264
_diffrn_reflns_av_sigmaI/netI 0.0369
_diffrn_reflns_limit_h_max 10
_diffrn_reflns_limit_h_min -10
_diffrn_reflns_limit_k_max 15
_diffrn_reflns_limit_k_min -15
_diffrn_reflns_limit_l_max 15
_diffrn_reflns_limit_l_min -15
_diffrn_reflns_number 11365
_diffrn_reflns_theta_full 26.37
_diffrn_reflns_theta_max 26.37
_diffrn_reflns_theta_min 1.80
_exptl_absorpt_coefficient_mu 3.198
_exptl_absorpt_correction_T_max 0.5274
_exptl_absorpt_correction_T_min 0.3358
_exptl_absorpt_correction_type multi-scan
_exptl_absorpt_process_details SADABS
_exptl_crystal_colour yellow
_exptl_crystal_density_diffrn 1.817
_exptl_crystal_density_meas ?
_exptl_crystal_density_method 'not measured'
_exptl_crystal_description prism
_exptl_crystal_F_000 638
_exptl_crystal_size_max 0.40
_exptl_crystal_size_mid 0.20
_exptl_crystal_size_min 0.20
_refine_diff_density_max 1.011
_refine_diff_density_min -0.412
_refine_diff_density_rms 0.119
_refine_ls_extinction_method none
_refine_ls_goodness_of_fit_ref 1.063
_refine_ls_hydrogen_treatment constr
_refine_ls_matrix_type full
_refine_ls_number_parameters 335
_refine_ls_number_reflns 4803
_refine_ls_number_restraints 0
_refine_ls_restrained_S_all 1.063
_refine_ls_R_factor_all 0.0392
_refine_ls_R_factor_gt 0.0301
_refine_ls_shift/su_max 0.000
_refine_ls_shift/su_mean 0.000
_refine_ls_structure_factor_coef Fsqd
_refine_ls_weighting_details 'calc w=1/[\s^2^(Fo^2^)+(0.0441P)^2^+0.8520P] where P=(Fo^2^+2Fc^2^)/3'
_refine_ls_weighting_scheme calc
_refine_ls_wR_factor_gt 0.0756
_refine_ls_wR_factor_ref 0.0798
_reflns_number_gt 4194
_reflns_number_total 4803
_reflns_threshold_expression >2sigma(I)
_cod_data_source_file c000978d.txt
_cod_data_source_block sad
_cod_depositor_comments
;
The following automatic conversions were performed:

'_symmetry_cell_setting' value 'Triclinic' changed to 'triclinic'
according to /home/saulius/struct/CIF-dictionaries/cif_core.dic
dictionary named 'cif_core.dic' version 2.4.2 from 2011-04-26.

Automatic conversion script
Id: cif_fix_values 1891 2012-01-12 08:04:46Z andrius 

The following automatic conversions were performed:

'_exptl_crystal_density_meas' value 'n/a' was changed to '?' - the
value is perceived as not measured.

Automatic conversion script
Id: cif_fix_values 3008 2015-01-20 13:52:24Z robertas 
;
_cod_original_sg_symbol_H-M P-1
_cod_database_code 7025454

loop_
_symmetry_equiv_pos_as_xyz
'x, y, z'
'-x, -y, -z'

loop_
_atom_site_label
_atom_site_type_symbol
_atom_site_fract_x
_atom_site_fract_y
_atom_site_fract_z
_atom_site_U_iso_or_equiv
_atom_site_adp_type
_atom_site_occupancy
_atom_site_symmetry_multiplicity
_atom_site_calc_flag
_atom_site_refinement_flags
Dy1 Dy 0.16078(2) 0.154713(19) 0.059154(17) 0.02960(8) Uani 1 1 d .
O1 O -0.0813(4) 0.1806(3) 0.1131(3) 0.0416(8) Uani 1 1 d .
O2 O 0.0774(4) 0.2930(3) -0.0168(3) 0.0370(7) Uani 1 1 d .
O3 O 0.0620(5) 0.4793(4) -0.2471(4) 0.0662(12) Uani 1 1 d .
O4 O 0.4082(4) 0.3104(3) 0.1100(3) 0.0395(8) Uani 1 1 d .
O5 O 0.2514(4) 0.2194(3) 0.2523(3) 0.0355(7) Uani 1 1 d .
O6 O 0.2852(6) 0.1865(4) 0.5712(3) 0.0698(13) Uani 1 1 d .
O7 O 0.2444(4) 0.1250(3) -0.1146(3) 0.0382(7) Uani 1 1 d .
O8 O -0.0616(4) 0.0241(3) -0.0940(2) 0.0311(6) Uani 1 1 d .
O9 O -0.3858(4) -0.0606(3) -0.1002(3) 0.0406(8) Uani 1 1 d .
C1 C -0.1942(6) 0.2201(5) 0.0717(4) 0.0428(12) Uani 1 1 d .
H1A H -0.2900 0.2050 0.0967 0.051 Uiso 1 1 calc R
C2 C -0.1982(6) 0.2872(4) -0.0112(4) 0.0378(10) Uani 1 1 d .
C3 C -0.3452(7) 0.3197(5) -0.0518(5) 0.0482(13) Uani 1 1 d .
H3A H -0.4387 0.2942 -0.0270 0.058 Uiso 1 1 calc R
C4 C -0.3545(7) 0.3882(6) -0.1273(5) 0.0550(14) Uani 1 1 d .
H4A H -0.4532 0.4107 -0.1532 0.066 Uiso 1 1 calc R
C5 C -0.2201(7) 0.4234(5) -0.1644(5) 0.0488(13) Uani 1 1 d .
H5A H -0.2271 0.4711 -0.2157 0.059 Uiso 1 1 calc R
C6 C -0.0738(6) 0.3911(4) -0.1292(4) 0.0385(11) Uani 1 1 d .
C7 C -0.0579(6) 0.3228(4) -0.0497(4) 0.0340(10) Uani 1 1 d .
C8 C 0.0636(7) 0.4271(5) -0.1737(5) 0.0499(13) Uani 1 1 d .
H8A H 0.1636 0.4083 -0.1429 0.060 Uiso 1 1 calc R
C9 C 0.5141(6) 0.3691(4) 0.2019(4) 0.0399(11) Uani 1 1 d .
H9A H 0.6039 0.4262 0.1972 0.048 Uiso 1 1 calc R
C10 C 0.5159(6) 0.3603(4) 0.3134(4) 0.0363(10) Uani 1 1 d .
C11 C 0.6520(6) 0.4300(5) 0.4049(5) 0.0472(12) Uani 1 1 d .
H11A H 0.7353 0.4849 0.3910 0.057 Uiso 1 1 calc R
C12 C 0.6700(7) 0.4222(5) 0.5151(5) 0.0531(14) Uani 1 1 d .
H12A H 0.7642 0.4701 0.5762 0.064 Uiso 1 1 calc R
C13 C 0.5464(7) 0.3422(5) 0.5339(4) 0.0483(13) Uani 1 1 d .
H13A H 0.5586 0.3352 0.6092 0.058 Uiso 1 1 calc R
C14 C 0.4077(6) 0.2729(4) 0.4484(4) 0.0373(10) Uani 1 1 d .
C15 C 0.3845(6) 0.2800(4) 0.3331(4) 0.0321(9) Uani 1 1 d .
C16 C 0.2826(7) 0.1914(5) 0.4752(4) 0.0441(12) Uani 1 1 d .
H16A H 0.1933 0.1387 0.4133 0.053 Uiso 1 1 calc R
C17 C 0.1603(6) 0.1185(4) -0.2112(4) 0.0392(11) Uani 1 1 d .
H17A H 0.2180 0.1288 -0.2656 0.047 Uiso 1 1 calc R
C18 C -0.0189(6) 0.0965(4) -0.2500(4) 0.0338(10) Uani 1 1 d .
C19 C -0.0912(7) 0.1227(4) -0.3516(4) 0.0441(12) Uani 1 1 d .
H19A H -0.0223 0.1486 -0.3951 0.053 Uiso 1 1 calc R
C20 C -0.2582(7) 0.1121(5) -0.3896(4) 0.0479(13) Uani 1 1 d .
H20A H -0.3034 0.1320 -0.4575 0.058 Uiso 1 1 calc R
C21 C -0.3595(6) 0.0721(5) -0.3284(4) 0.0428(12) Uani 1 1 d .
H21A H -0.4744 0.0669 -0.3533 0.051 Uiso 1 1 calc R
C22 C -0.2955(6) 0.0390(4) -0.2298(4) 0.0344(10) Uani 1 1 d .
C23 C -0.1241(5) 0.0523(4) -0.1889(4) 0.0303(9) Uani 1 1 d .
C24 C -0.4115(6) -0.0059(5) -0.1704(4) 0.0408(11) Uani 1 1 d .
H24A H -0.5171 0.0094 -0.1888 0.049 Uiso 1 1 calc R
N40 N 0.7693(9) 0.1219(7) 0.3492(6) 0.097(2) Uani 1 1 d .
C40 C 0.8616(8) 0.2072(6) 0.3635(5) 0.0599(15) Uani 1 1 d .
C41 C 0.9821(8) 0.3170(6) 0.3836(6) 0.0676(17) Uani 1 1 d .
H41A H 1.0215 0.3578 0.4655 0.101 Uiso 1 1 calc R
H41B H 0.9312 0.3668 0.3417 0.101 Uiso 1 1 calc R
H41C H 1.0758 0.3013 0.3572 0.101 Uiso 1 1 calc R

loop_
_atom_site_aniso_label
_atom_site_aniso_U_11
_atom_site_aniso_U_22
_atom_site_aniso_U_33
_atom_site_aniso_U_23
_atom_site_aniso_U_13
_atom_site_aniso_U_12
Dy1 0.02549(12) 0.03817(13) 0.02553(12) 0.01362(9) 0.00743(8) 0.00436(8)
O1 0.0414(19) 0.052(2) 0.0415(19) 0.0210(17) 0.0203(16) 0.0172(16)
O2 0.0306(17) 0.0401(18) 0.0435(19) 0.0182(15) 0.0121(14) 0.0081(14)
O3 0.067(3) 0.077(3) 0.062(3) 0.044(2) 0.019(2) 0.009(2)
O4 0.0320(17) 0.048(2) 0.0362(18) 0.0167(16) 0.0095(15) 0.0007(15)
O5 0.0310(16) 0.0425(18) 0.0306(16) 0.0113(14) 0.0091(13) 0.0034(14)
O6 0.071(3) 0.099(3) 0.036(2) 0.028(2) 0.017(2) 0.003(2)
O7 0.0316(17) 0.053(2) 0.0337(18) 0.0165(16) 0.0133(14) 0.0093(15)
O8 0.0278(15) 0.0400(17) 0.0255(15) 0.0140(13) 0.0056(12) 0.0063(13)
O9 0.0304(17) 0.054(2) 0.0414(19) 0.0194(17) 0.0122(15) 0.0122(15)
C1 0.039(3) 0.056(3) 0.037(3) 0.012(2) 0.019(2) 0.012(2)
C2 0.036(3) 0.043(3) 0.032(2) 0.006(2) 0.008(2) 0.013(2)
C3 0.044(3) 0.062(3) 0.041(3) 0.013(3) 0.015(2) 0.017(3)
C4 0.052(3) 0.070(4) 0.054(3) 0.025(3) 0.015(3) 0.034(3)
C5 0.057(3) 0.049(3) 0.040(3) 0.016(2) 0.009(3) 0.015(3)
C6 0.042(3) 0.036(3) 0.031(2) 0.007(2) 0.004(2) 0.006(2)
C7 0.041(3) 0.029(2) 0.024(2) 0.0030(18) 0.0059(19) 0.0020(19)
C8 0.051(3) 0.047(3) 0.047(3) 0.022(3) 0.010(3) 0.000(2)
C9 0.031(2) 0.043(3) 0.047(3) 0.015(2) 0.016(2) 0.004(2)
C10 0.032(2) 0.038(3) 0.034(2) 0.008(2) 0.0066(19) 0.0048(19)
C11 0.036(3) 0.053(3) 0.046(3) 0.011(3) 0.010(2) 0.002(2)
C12 0.045(3) 0.057(3) 0.037(3) 0.004(3) -0.001(2) -0.003(3)
C13 0.051(3) 0.056(3) 0.034(3) 0.013(2) 0.009(2) 0.009(3)
C14 0.036(2) 0.042(3) 0.033(2) 0.010(2) 0.007(2) 0.012(2)
C15 0.033(2) 0.035(2) 0.030(2) 0.0087(19) 0.0109(19) 0.0105(19)
C16 0.047(3) 0.054(3) 0.032(3) 0.013(2) 0.013(2) 0.010(2)
C17 0.046(3) 0.044(3) 0.031(2) 0.013(2) 0.020(2) 0.009(2)
C18 0.039(2) 0.040(3) 0.024(2) 0.013(2) 0.0090(19) 0.010(2)
C19 0.064(3) 0.041(3) 0.030(2) 0.016(2) 0.016(2) 0.012(2)
C20 0.058(3) 0.055(3) 0.030(2) 0.019(2) 0.002(2) 0.018(3)
C21 0.040(3) 0.046(3) 0.038(3) 0.014(2) 0.001(2) 0.014(2)
C22 0.037(2) 0.036(2) 0.029(2) 0.011(2) 0.0054(19) 0.011(2)
C23 0.034(2) 0.033(2) 0.024(2) 0.0084(18) 0.0068(18) 0.0099(18)
C24 0.025(2) 0.053(3) 0.041(3) 0.012(2) 0.004(2) 0.014(2)
N40 0.103(5) 0.097(5) 0.071(4) 0.023(4) 0.025(4) -0.015(4)
C40 0.057(4) 0.073(4) 0.049(3) 0.024(3) 0.015(3) 0.009(3)
C41 0.058(4) 0.072(4) 0.079(5) 0.031(4) 0.025(3) 0.015(3)

loop_
_atom_type_symbol
_atom_type_description
_atom_type_scat_dispersion_real
_atom_type_scat_dispersion_imag
_atom_type_scat_source
C C 0.0033 0.0016 'International Tables Vol C Tables 4.2.6.8 and 6.1.1.4'
H H 0.0000 0.0000 'International Tables Vol C Tables 4.2.6.8 and 6.1.1.4'
N N 0.0061 0.0033 'International Tables Vol C Tables 4.2.6.8 and 6.1.1.4'
O O 0.0106 0.0060 'International Tables Vol C Tables 4.2.6.8 and 6.1.1.4'
Dy Dy -0.1892 4.4098 'International Tables Vol C Tables 4.2.6.8 and 6.1.1.4'

loop_
_geom_angle_atom_site_label_1
_geom_angle_atom_site_label_2
_geom_angle_atom_site_label_3
_geom_angle
_geom_angle_site_symmetry_1
_geom_angle_site_symmetry_3
O2 Dy1 O5 111.30(12) . .
O2 Dy1 O8 142.36(11) . 2
O5 Dy1 O8 82.79(11) . 2
O2 Dy1 O8 83.40(11) . .
O5 Dy1 O8 142.11(10) . .
O8 Dy1 O8 66.95(11) 2 .
O2 Dy1 O4 76.10(11) . .
O5 Dy1 O4 72.83(11) . .
O8 Dy1 O4 140.95(11) 2 .
O8 Dy1 O4 144.79(10) . .
O2 Dy1 O1 72.97(11) . .
O5 Dy1 O1 75.76(11) . .
O8 Dy1 O1 77.50(11) 2 .
O8 Dy1 O1 75.83(11) . .
O4 Dy1 O1 123.15(12) . .
O2 Dy1 O7 77.56(11) . .
O5 Dy1 O7 145.00(11) . .
O8 Dy1 O7 111.34(11) 2 .
O8 Dy1 O7 70.69(10) . .
O4 Dy1 O7 77.07(11) . .
O1 Dy1 O7 137.34(11) . .
O2 Dy1 O9 144.65(11) . 2
O5 Dy1 O9 79.10(11) . 2
O8 Dy1 O9 70.49(11) 2 2
O8 Dy1 O9 109.49(11) . 2
O4 Dy1 O9 75.20(12) . 2
O1 Dy1 O9 141.29(11) . 2
O7 Dy1 O9 76.28(11) . 2
O2 Dy1 Dy1 113.70(8) . 2
O5 Dy1 Dy1 113.68(8) . 2
O8 Dy1 Dy1 33.75(7) 2 2
O8 Dy1 Dy1 33.21(7) . 2
O4 Dy1 Dy1 162.83(8) . 2
O1 Dy1 Dy1 73.94(9) . 2
O7 Dy1 Dy1 90.97(8) . 2
O9 Dy1 Dy1 90.15(8) 2 2
C1 O1 Dy1 131.7(3) . .
C7 O2 Dy1 138.2(3) . .
C9 O4 Dy1 134.1(3) . .
C15 O5 Dy1 139.4(3) . .
C17 O7 Dy1 127.1(3) . .
C23 O8 Dy1 124.3(3) . 2
C23 O8 Dy1 122.6(3) . .
Dy1 O8 Dy1 113.05(11) 2 .
C24 O9 Dy1 127.1(3) . 2
O1 C1 C2 127.3(4) . .
O1 C1 H1A 116.4 . .
C2 C1 H1A 116.4 . .
C3 C2 C7 120.2(5) . .
C3 C2 C1 117.9(4) . .
C7 C2 C1 121.9(4) . .
C4 C3 C2 120.7(5) . .
C4 C3 H3A 119.6 . .
C2 C3 H3A 119.6 . .
C5 C4 C3 119.5(5) . .
C5 C4 H4A 120.2 . .
C3 C4 H4A 120.2 . .
C4 C5 C6 122.0(5) . .
C4 C5 H5A 119.0 . .
C6 C5 H5A 119.0 . .
C5 C6 C7 120.2(5) . .
C5 C6 C8 120.1(5) . .
C7 C6 C8 119.7(5) . .
O2 C7 C6 120.4(4) . .
O2 C7 C2 122.3(4) . .
C6 C7 C2 117.3(4) . .
O3 C8 C6 126.0(5) . .
O3 C8 H8A 117.0 . .
C6 C8 H8A 117.0 . .
O4 C9 C10 127.3(4) . .
O4 C9 H9A 116.3 . .
C10 C9 H9A 116.3 . .
C11 C10 C9 118.1(4) . .
C11 C10 C15 119.9(4) . .
C9 C10 C15 122.0(4) . .
C12 C11 C10 122.3(5) . .
C12 C11 H11A 118.8 . .
C10 C11 H11A 118.8 . .
C11 C12 C13 118.0(5) . .
C11 C12 H12A 121.0 . .
C13 C12 H12A 121.0 . .
C14 C13 C12 122.8(5) . .
C14 C13 H13A 118.6 . .
C12 C13 H13A 118.6 . .
C13 C14 C15 120.5(5) . .
C13 C14 C16 119.5(4) . .
C15 C14 C16 119.9(4) . .
O5 C15 C14 121.5(4) . .
O5 C15 C10 122.1(4) . .
C14 C15 C10 116.4(4) . .
O6 C16 C14 124.3(5) . .
O6 C16 H16A 117.8 . .
C14 C16 H16A 117.8 . .
O7 C17 C18 126.2(4) . .
O7 C17 H17A 116.9 . .
C18 C17 H17A 116.9 . .
C19 C18 C23 118.4(4) . .
C19 C18 C17 118.6(4) . .
C23 C18 C17 122.9(4) . .
C20 C19 C18 122.1(5) . .
C20 C19 H19A 119.0 . .
C18 C19 H19A 119.0 . .
C19 C20 C21 119.3(5) . .
C19 C20 H20A 120.3 . .
C21 C20 H20A 120.3 . .
C20 C21 C22 121.1(5) . .
C20 C21 H21A 119.5 . .
C22 C21 H21A 119.5 . .
C21 C22 C23 119.8(4) . .
C21 C22 C24 118.2(4) . .
C23 C22 C24 122.0(4) . .
O8 C23 C22 120.4(4) . .
O8 C23 C18 120.5(4) . .
C22 C23 C18 119.2(4) . .
O9 C24 C22 126.6(4) . .
O9 C24 H24A 116.7 . .
C22 C24 H24A 116.7 . .
N40 C40 C41 179.2(8) . .
C40 C41 H41A 109.5 . .
C40 C41 H41B 109.5 . .
H41A C41 H41B 109.5 . .
C40 C41 H41C 109.5 . .
H41A C41 H41C 109.5 . .
H41B C41 H41C 109.5 . .

loop_
_geom_bond_atom_site_label_1
_geom_bond_atom_site_label_2
_geom_bond_distance
_geom_bond_site_symmetry_2
Dy1 O2 2.244(3) .
Dy1 O5 2.263(3) .
Dy1 O8 2.324(3) 2
Dy1 O8 2.357(3) .
Dy1 O4 2.386(3) .
Dy1 O1 2.400(3) .
Dy1 O7 2.433(3) .
Dy1 O9 2.444(3) 2
Dy1 Dy1 3.9043(5) 2
O1 C1 1.223(6) .
O2 C7 1.289(6) .
O3 C8 1.220(6) .
O4 C9 1.244(6) .
O5 C15 1.289(5) .
O6 C16 1.215(6) .
O7 C17 1.232(6) .
O8 C23 1.330(5) .
O8 Dy1 2.324(3) 2
O9 C24 1.214(6) .
O9 Dy1 2.444(3) 2
C1 C2 1.447(7) .
C1 H1A 0.9500 .
C2 C3 1.412(7) .
C2 C7 1.429(7) .
C3 C4 1.383(8) .
C3 H3A 0.9500 .
C4 C5 1.374(8) .
C4 H4A 0.9500 .
C5 C6 1.394(7) .
C5 H5A 0.9500 .
C6 C7 1.424(7) .
C6 C8 1.455(7) .
C8 H8A 0.9500 .
C9 C10 1.422(7) .
C9 H9A 0.9500 .
C10 C11 1.394(7) .
C10 C15 1.441(6) .
C11 C12 1.380(8) .
C11 H11A 0.9500 .
C12 C13 1.388(8) .
C12 H12A 0.9500 .
C13 C14 1.369(7) .
C13 H13A 0.9500 .
C14 C15 1.437(6) .
C14 C16 1.459(7) .
C16 H16A 0.9500 .
C17 C18 1.454(7) .
C17 H17A 0.9500 .
C18 C19 1.409(6) .
C18 C23 1.418(6) .
C19 C20 1.375(8) .
C19 H19A 0.9500 .
C20 C21 1.377(8) .
C20 H20A 0.9500 .
C21 C22 1.404(6) .
C21 H21A 0.9500 .
C22 C23 1.407(6) .
C22 C24 1.470(7) .
C24 H24A 0.9500 .
N40 C40 1.114(9) .
C40 C41 1.439(9) .
C41 H41A 0.9800 .
C41 H41B 0.9800 .
C41 H41C 0.9800 .
